data_4322416
loop_
_publ_author_name
'Laura Carbonaro'
'Mauro Isola'
'Piero La Pegna'
'Lucio Senatore'
'Fabio Marchetti'

_publ_section_title
;
 Spectrophotometric Study of the Equilibria between Nickel(II) Schiff-Base
 Complexes and Alkaline Earth or Nickel(II) Cations in Acetonitrile
 Solution
;
_journal_name_full 'Inorganic Chemistry'
_journal_page_first 5519
_journal_page_last 5525
_journal_paper_doi 10.1021/ic990189j
_journal_volume 38
_journal_year 1999
_chemical_formula_sum 'C32 H32 Cl2 N4 Ni3 O14'
_chemical_formula_weight 943.65
_chemical_name_systematic
;
di-[(N,N'-ethylenebis(salicylideneiminato)nickel(ii)]-di-aquo-nickel(ii)perc
hlorate
;
_space_group_IT_number 15
_symmetry_cell_setting monoclinic
_symmetry_space_group_name_Hall '-C 2yc'
_symmetry_space_group_name_H-M 'C 1 2/c 1'
_atom_sites_solution_hydrogens geom
_atom_sites_solution_primary direct
_atom_sites_solution_secondary difmap
_audit_creation_method SHELXL-97
_cell_angle_alpha 90.00
_cell_angle_beta 118.98(2)
_cell_angle_gamma 90.00
_cell_formula_units_Z 4
_cell_length_a 10.3020(15)
_cell_length_b 21.818(3)
_cell_length_c 17.796(4)
_cell_measurement_reflns_used 19
_cell_measurement_temperature 173(2)
_cell_measurement_theta_max 12.1
_cell_measurement_theta_min 5.0
_cell_volume 3499.1(13)
_computing_cell_refinement 'Siemens XSCANS'
_computing_data_collection 'Siemens XSCANS'
_computing_data_reduction 'Siemens SHELXTL'
_computing_molecular_graphics 'Siemens SHELXTL'
_computing_publication_material 'Siemens SHELXTL'
_computing_structure_refinement 'SHELXL-97 (Sheldrick, 1997)'
_computing_structure_solution 'SHELXS-97 (Sheldrick, 1990)'
_diffrn_ambient_temperature 173(2)
_diffrn_measured_fraction_theta_full 0.998
_diffrn_measured_fraction_theta_max 0.998
_diffrn_measurement_device_type 'Siemens P4'
_diffrn_measurement_method \w/2\q
_diffrn_radiation_monochromator graphite
_diffrn_radiation_source 'fine-focus sealed tube'
_diffrn_radiation_type MoK\a
_diffrn_radiation_wavelength 0.71073
_diffrn_reflns_av_R_equivalents 0.0573
_diffrn_reflns_av_sigmaI/netI 0.1040
_diffrn_reflns_limit_h_max 12
_diffrn_reflns_limit_h_min -7
_diffrn_reflns_limit_k_max 25
_diffrn_reflns_limit_k_min -1
_diffrn_reflns_limit_l_max 19
_diffrn_reflns_limit_l_min -21
_diffrn_reflns_number 3848
_diffrn_reflns_theta_full 25.00
_diffrn_reflns_theta_max 25.00
_diffrn_reflns_theta_min 3.22
_diffrn_standards_interval_count 97
_diffrn_standards_number 3
_exptl_absorpt_coefficient_mu 1.828
_exptl_absorpt_correction_T_max 0.892
_exptl_absorpt_correction_T_min 0.201
_exptl_absorpt_correction_type empirical
_exptl_crystal_colour 'Ruby red'
_exptl_crystal_density_diffrn 1.791
_exptl_crystal_density_method 'not measured'
_exptl_crystal_description Prism
_exptl_crystal_F_000 1928
_exptl_crystal_size_max '0.28 mm'
_exptl_crystal_size_mid '0.14 mm'
_exptl_crystal_size_min '0.07 mm'
_refine_diff_density_max 1.168
_refine_diff_density_min -1.361
_refine_diff_density_rms 0.132
_refine_ls_extinction_method none
_refine_ls_goodness_of_fit_ref 1.010
_refine_ls_hydrogen_treatment mixed
_refine_ls_matrix_type full
_refine_ls_number_parameters 241
_refine_ls_number_reflns 3085
_refine_ls_number_restraints 0
_refine_ls_restrained_S_all 1.010
_refine_ls_R_factor_all 0.1186
_refine_ls_R_factor_gt 0.0650
_refine_ls_shift/su_max 0.030
_refine_ls_shift/su_mean 0.002
_refine_ls_structure_factor_coef Fsqd
_refine_ls_weighting_details 'calc w=3D1/[\s^2^(Fo^2^)+(0.0778P)^2^+6.7532P] where P=3D(Fo^2^+2Fc^2^)/3'
_refine_ls_weighting_scheme calc
_refine_ls_wR_factor_gt 0.1396
_refine_ls_wR_factor_ref 0.1650
_reflns_number_gt 1956
_reflns_number_total 3085
_reflns_threshold_expression >2sigma(I)
_cod_data_source_file ic990189j_2.cif
_cod_data_source_block nini2
_cod_original_cell_volume 3499.1(10)
_cod_database_code 4322416

loop_
_symmetry_equiv_pos_as_xyz
'x, y, z'
'-x, y, -z+1/2'
'x+1/2, y+1/2, z'
'-x+1/2, y+1/2, -z+1/2'
'-x, -y, -z'
'x, -y, z-1/2'
'-x+1/2, -y+1/2, -z'
'x+1/2, -y+1/2, z-1/2'

loop_
_atom_site_label
_atom_site_type_symbol
_atom_site_fract_x
_atom_site_fract_y
_atom_site_fract_z
_atom_site_U_iso_or_equiv
_atom_site_adp_type
_atom_site_occupancy
_atom_site_symmetry_multiplicity
_atom_site_calc_flag
_atom_site_refinement_flags
_atom_site_disorder_assembly
_atom_site_disorder_group
Ni1 Ni 0.5000 0.48754(6) 0.2500 0.0160(3) Uani 1 2 d S . .
Ni2 Ni 0.27535(11) 0.58147(4) 0.15913(6) 0.0196(3) Uani 1 1 d . . .
O1 O 0.3815(6) 0.5563(2) 0.2730(3) 0.0214(12) Uani 1 1 d . . .
C1 C 0.4202(9) 0.5904(4) 0.3436(5) 0.0226(16) Uani 1 1 d . . .
C2 C 0.4881(9) 0.5623(4) 0.4238(5) 0.0244(17) Uani 1 1 d . . .
H2 H 0.5060 0.5194 0.4280 0.029 Uiso 1 1 calc R . .
C3 C 0.5290(10) 0.5959(4) 0.4963(5) 0.030(2) Uani 1 1 d . . .
H3 H 0.5762 0.5760 0.5506 0.036 Uiso 1 1 calc R . .
C4 C 0.5035(11) 0.6586(4) 0.4929(6) 0.037(2) Uani 1 1 d . . .
H4 H 0.5338 0.6814 0.5442 0.045 Uiso 1 1 calc R . .
C5 C 0.4344(10) 0.6871(4) 0.4151(5) 0.032(2) Uani 1 1 d . . .
H5 H 0.4143 0.7298 0.4124 0.038 Uiso 1 1 calc R . .
C6 C 0.3921(9) 0.6543(3) 0.3381(5) 0.0224(17) Uani 1 1 d . . .
C7 C 0.3203(9) 0.6873(4) 0.2591(5) 0.0299(19) Uani 1 1 d . . .
H7 H 0.3127 0.7306 0.2618 0.036 Uiso 1 1 calc R . .
N1 N 0.2645(8) 0.6620(3) 0.1831(4) 0.0267(15) Uani 1 1 d . . .
C8 C 0.1766(15) 0.7011(4) 0.1078(6) 0.058(3) Uani 1 1 d . . .
H8A H 0.0784 0.7095 0.1030 0.069 Uiso 1 1 calc R . .
H8B H 0.2280 0.7407 0.1146 0.069 Uiso 1 1 calc R . .
C9 C 0.1575(12) 0.6701(4) 0.0301(6) 0.040(2) Uani 1 1 d . . .
H9A H 0.2329 0.6849 0.0152 0.048 Uiso 1 1 calc R . .
H9B H 0.0580 0.6794 -0.0185 0.048 Uiso 1 1 calc R . .
N2 N 0.1735(8) 0.6033(3) 0.0456(4) 0.0232(15) Uani 1 1 d . . .
C10 C 0.1285(9) 0.5681(4) -0.0200(5) 0.0252(18) Uani 1 1 d . . .
H10 H 0.0766 0.5861 -0.0754 0.030 Uiso 1 1 calc R . .
C11 C 0.1523(9) 0.5017(4) -0.0146(5) 0.0247(17) Uani 1 1 d . . .
C12 C 0.0909(9) 0.4688(4) -0.0928(5) 0.0274(18) Uani 1 1 d . . .
H12 H 0.0351 0.4898 -0.1456 0.033 Uiso 1 1 calc R . .
C13 C 0.1112(10) 0.4067(4) -0.0928(6) 0.033(2) Uani 1 1 d . . .
H13 H 0.0724 0.3850 -0.1455 0.040 Uiso 1 1 calc R . .
C14 C 0.1885(9) 0.3757(4) -0.0154(6) 0.0313(19) Uani 1 1 d . . .
H14 H 0.1997 0.3325 -0.0158 0.038 Uiso 1 1 calc R . .
C15 C 0.2492(9) 0.4062(4) 0.0616(5) 0.0287(19) Uani 1 1 d . . .
H15 H 0.3016 0.3840 0.1138 0.034 Uiso 1 1 calc R . .
C16 C 0.2341(8) 0.4704(3) 0.0636(5) 0.0183(16) Uani 1 1 d . . .
O2 O 0.2989(6) 0.4996(2) 0.1394(3) 0.0211(11) Uani 1 1 d . . .
O3 O 0.4044(6) 0.4249(2) 0.2937(3) 0.0199(11) Uani 1 1 d G . .
H1W H 0.4248 0.3818 0.3022 0.024 Uiso 1 1 d G . .
H2W H 0.2995 0.4319 0.2713 0.024 Uiso 1 1 d G . .
Cl1 Cl 0.0000 0.36323(14) 0.2500 0.0409(8) Uani 1 2 d S . .
O4 O 0.0941(9) 0.4021(5) 0.2348(6) 0.081(3) Uani 1 1 d . . .
O5 O -0.0866(15) 0.3269(4) 0.1762(5) 0.115(5) Uani 1 1 d . . .
Cl2 Cl 0.4827(5) 0.26842(13) 0.2320(2) 0.0241(9) Uiso 0.50 1 d PG . .
O6 O 0.4190(13) 0.2976(7) 0.2773(8) 0.076(9) Uiso 0.50 1 d PG . .
O7 O 0.6023(9) 0.3025(6) 0.2354(7) 0.037(5) Uiso 0.50 1 d PG . .
O8 O 0.5266(13) 0.2093(2) 0.2614(8) 0.051(4) Uiso 0.50 1 d PG . .
O9 O 0.3733(10) 0.2599(6) 0.1459(3) 0.083(5) Uiso 0.50 1 d PG . .

loop_
_atom_site_aniso_label
_atom_site_aniso_U_11
_atom_site_aniso_U_22
_atom_site_aniso_U_33
_atom_site_aniso_U_23
_atom_site_aniso_U_13
_atom_site_aniso_U_12
Ni1 0.0213(8) 0.0101(6) 0.0167(6) 0.000 0.0093(6) 0.000
Ni2 0.0249(5) 0.0141(4) 0.0204(5) -0.0001(4) 0.0116(4) 0.0046(4)
O1 0.025(3) 0.022(3) 0.015(2) -0.001(2) 0.007(2) 0.002(2)
C1 0.025(4) 0.028(4) 0.020(4) -0.006(3) 0.015(3) -0.004(3)
C2 0.034(5) 0.021(4) 0.029(4) -0.005(3) 0.024(4) -0.002(3)
C3 0.040(5) 0.033(5) 0.025(4) -0.007(4) 0.021(4) -0.013(4)
C4 0.054(6) 0.043(5) 0.030(4) -0.019(4) 0.032(4) -0.023(5)
C5 0.037(5) 0.031(5) 0.038(5) -0.014(4) 0.026(4) -0.007(4)
C6 0.030(4) 0.015(3) 0.031(4) -0.004(3) 0.022(4) -0.005(3)
C7 0.031(5) 0.021(4) 0.035(5) -0.010(3) 0.014(4) 0.001(4)
N1 0.029(4) 0.023(3) 0.030(4) 0.001(3) 0.016(3) 0.009(3)
C8 0.094(9) 0.024(5) 0.034(5) 0.002(4) 0.015(6) 0.018(5)
C9 0.065(7) 0.016(4) 0.035(5) 0.008(4) 0.021(5) 0.011(4)
N2 0.030(4) 0.017(3) 0.029(4) 0.005(3) 0.019(3) 0.004(3)
C10 0.027(4) 0.032(4) 0.016(4) 0.003(3) 0.010(3) 0.002(4)
C11 0.022(4) 0.032(4) 0.021(4) -0.005(3) 0.010(3) -0.003(3)
C12 0.024(4) 0.038(5) 0.025(4) -0.005(4) 0.015(4) -0.002(4)
C13 0.031(5) 0.038(5) 0.034(5) -0.020(4) 0.018(4) -0.005(4)
C14 0.027(5) 0.029(4) 0.038(5) -0.009(4) 0.016(4) 0.001(4)
C15 0.027(5) 0.023(4) 0.033(4) -0.001(3) 0.012(4) 0.005(4)
C16 0.020(4) 0.017(4) 0.027(4) -0.003(3) 0.018(3) 0.000(3)
O2 0.026(3) 0.016(2) 0.018(3) 0.000(2) 0.008(2) 0.006(2)
O3 0.020(3) 0.016(2) 0.022(3) 0.002(2) 0.010(2) -0.002(2)
Cl1 0.068(2) 0.0272(15) 0.0286(15) 0.000 0.0238(16) 0.000
O4 0.038(5) 0.131(8) 0.068(6) 0.018(6) 0.020(4) -0.016(5)
O5 0.241(14) 0.052(5) 0.043(5) -0.023(4) 0.061(7) -0.064(7)

loop_
_atom_type_symbol
_atom_type_description
_atom_type_scat_dispersion_real
_atom_type_scat_dispersion_imag
_atom_type_scat_source
C C 0.0033 0.0016 'International Tables Vol C Tables 4.2.6.8 and 6.1.1.4'
H H 0.0000 0.0000 'International Tables Vol C Tables 4.2.6.8 and 6.1.1.4'
N N 0.0061 0.0033 'International Tables Vol C Tables 4.2.6.8 and 6.1.1.4'
O O 0.0106 0.0060 'International Tables Vol C Tables 4.2.6.8 and 6.1.1.4'
Cl Cl 0.1484 0.1585 'International Tables Vol C Tables 4.2.6.8 and 6.1.1.4'
Ni Ni 0.3393 1.1124 'International Tables Vol C Tables 4.2.6.8 and 6.1.1.4'

loop_
_geom_angle_atom_site_label_1
_geom_angle_atom_site_label_2
_geom_angle_atom_site_label_3
_geom_angle
_geom_angle_site_symmetry_1
_geom_angle_site_symmetry_3
_geom_angle_publ_flag
O3 Ni1 O3 96.2(3) . 2_655 ?
O3 Ni1 O2 99.7(2) . 2_655 ?
O3 Ni1 O2 90.1(2) 2_655 2_655 ?
O3 Ni1 O2 90.1(2) . . ?
O3 Ni1 O2 99.7(2) 2_655 . ?
O2 Ni1 O2 165.4(3) 2_655 . ?
O3 Ni1 O1 170.26(19) . 2_655 ?
O3 Ni1 O1 88.3(2) 2_655 2_655 ?
O2 Ni1 O1 71.63(19) 2_655 2_655 ?
O2 Ni1 O1 97.6(2) . 2_655 ?
O3 Ni1 O1 88.3(2) . . ?
O3 Ni1 O1 170.26(19) 2_655 . ?
O2 Ni1 O1 97.6(2) 2_655 . ?
O2 Ni1 O1 71.63(19) . . ?
O1 Ni1 O1 88.5(3) 2_655 . ?
O3 Ni1 Ni2 130.98(14) . 2_655 ?
O3 Ni1 Ni2 106.30(15) 2_655 2_655 ?
O2 Ni1 Ni2 39.21(13) 2_655 2_655 ?
O2 Ni1 Ni2 126.59(15) . 2_655 ?
O1 Ni1 Ni2 39.28(13) 2_655 2_655 ?
O1 Ni1 Ni2 76.69(15) . 2_655 ?
O3 Ni1 Ni2 106.30(15) . . ?
O3 Ni1 Ni2 130.98(14) 2_655 . ?
O2 Ni1 Ni2 126.59(15) 2_655 . ?
O2 Ni1 Ni2 39.21(13) . . ?
O1 Ni1 Ni2 76.69(15) 2_655 . ?
O1 Ni1 Ni2 39.28(13) . . ?
Ni2 Ni1 Ni2 90.97(6) 2_655 . ?
N1 Ni2 N2 86.6(3) . . ?
N1 Ni2 O2 176.5(3) . . ?
N2 Ni2 O2 95.7(2) . . ?
N1 Ni2 O1 95.7(3) . . ?
N2 Ni2 O1 177.5(3) . . ?
O2 Ni2 O1 82.0(2) . . ?
N1 Ni2 Ni1 131.9(2) . . ?
N2 Ni2 Ni1 132.0(2) . . ?
O2 Ni2 Ni1 44.77(16) . . ?
O1 Ni2 Ni1 45.57(16) . . ?
C1 O1 Ni2 127.4(5) . . ?
C1 O1 Ni1 129.9(5) . . ?
Ni2 O1 Ni1 95.1(2) . . ?
O1 C1 C2 119.4(7) . . ?
O1 C1 C6 121.4(7) . . ?
C2 C1 C6 119.2(7) . . ?
C3 C2 C1 120.5(8) . . ?
C2 C3 C4 121.5(8) . . ?
C5 C4 C3 119.3(8) . . ?
C4 C5 C6 121.1(8) . . ?
C5 C6 C1 118.3(7) . . ?
C5 C6 C7 117.9(7) . . ?
C1 C6 C7 123.8(7) . . ?
N1 C7 C6 124.3(7) . . ?
C7 N1 C8 117.6(7) . . ?
C7 N1 Ni2 127.1(6) . . ?
C8 N1 Ni2 115.3(5) . . ?
C9 C8 N1 109.4(7) . . ?
C8 C9 N2 109.2(7) . . ?
C10 N2 C9 117.6(7) . . ?
C10 N2 Ni2 127.5(5) . . ?
C9 N2 Ni2 114.5(5) . . ?
N2 C10 C11 124.0(7) . . ?
C16 C11 C12 119.7(7) . . ?
C16 C11 C10 123.0(7) . . ?
C12 C11 C10 117.3(7) . . ?
C13 C12 C11 120.5(8) . . ?
C12 C13 C14 119.8(8) . . ?
C15 C14 C13 121.3(8) . . ?
C14 C15 C16 120.3(8) . . ?
O2 C16 C11 122.2(6) . . ?
O2 C16 C15 119.3(7) . . ?
C11 C16 C15 118.5(7) . . ?
C16 O2 Ni2 126.8(4) . . ?
C16 O2 Ni1 132.6(4) . . ?
Ni2 O2 Ni1 96.0(2) . . ?
O4 Cl1 O4 105.9(9) 2 . ?
O4 Cl1 O5 109.3(7) 2 . ?
O4 Cl1 O5 109.9(6) . . ?
O4 Cl1 O5 109.9(6) 2 2 ?
O4 Cl1 O5 109.3(7) . 2 ?
O5 Cl1 O5 112.1(8) . 2 ?
Cl2 Cl2 O6 92.5(9) 2_655 2_655 ?
Cl2 Cl2 O8 86.1(6) 2_655 2_655 ?
O6 Cl2 O8 127.2(11) 2_655 2_655 ?
Cl2 Cl2 O8 70.0(5) 2_655 . ?
O6 Cl2 O8 112.5(4) 2_655 . ?
O8 Cl2 O8 21.1(9) 2_655 . ?
Cl2 Cl2 O9 166.3(9) 2_655 . ?
O6 Cl2 O9 101.1(9) 2_655 . ?
O8 Cl2 O9 84.9(10) 2_655 . ?
O8 Cl2 O9 103.4 . . ?
Cl2 Cl2 O7 83.9(9) 2_655 . ?
O6 Cl2 O7 8.8(9) 2_655 . ?
O8 Cl2 O7 128.1(12) 2_655 . ?
O8 Cl2 O7 110.9 . . ?
O9 Cl2 O7 109.8 . . ?
Cl2 Cl2 O6 64.1(9) 2_655 . ?
O6 Cl2 O6 117.8(6) 2_655 . ?
O8 Cl2 O6 108.7(13) 2_655 . ?
O8 Cl2 O6 111.2 . . ?
O9 Cl2 O6 109.4 . . ?
O7 Cl2 O6 112.0 . . ?
Cl2 Cl2 O7 73.7(9) 2_655 2_655 ?
O6 Cl2 O7 117.6(2) 2_655 2_655 ?
O8 Cl2 O7 112.5(11) 2_655 2_655 ?
O8 Cl2 O7 118.1(6) . 2_655 ?
O9 Cl2 O7 100.4(11) . 2_655 ?
O7 Cl2 O7 113.0(5) . 2_655 ?
O6 Cl2 O7 9.7(10) . 2_655 ?
Cl2 Cl2 O9 9.8(7) 2_655 2_655 ?
O6 Cl2 O9 88.2(7) 2_655 2_655 ?
O8 Cl2 O9 81.7(10) 2_655 2_655 ?
O8 Cl2 O9 63.81(7) . 2_655 ?
O9 Cl2 O9 166.6(2) . 2_655 ?
O7 Cl2 O9 80.0(8) . 2_655 ?
O6 Cl2 O9 73.8(8) . 2_655 ?
O7 Cl2 O9 83.4(6) 2_655 2_655 ?
O7 O6 Cl2 120(5) 2_655 2_655 ?
O7 O6 Cl2 97(4) 2_655 . ?
Cl2 O6 Cl2 23.4(3) 2_655 . ?
O6 O7 Cl2 51(4) 2_655 . ?
O6 O7 Cl2 73(4) 2_655 2_655 ?
Cl2 O7 Cl2 22.4(3) . 2_655 ?
O8 O8 Cl2 88.5(6) 2_655 2_655 ?
O8 O8 Cl2 70.4(5) 2_655 . ?
Cl2 O8 Cl2 23.9(3) 2_655 . ?
O8 O8 O9 131(2) 2_655 2_655 ?
Cl2 O8 O9 49.90(19) 2_655 2_655 ?
Cl2 O8 O9 73.51(15) . 2_655 ?
Cl2 O9 O8 45.2(4) . 2_655 ?
Cl2 O9 Cl2 3.9(2) . 2_655 ?
O8 O9 Cl2 42.7(3) 2_655 2_655 ?

loop_
_geom_bond_atom_site_label_1
_geom_bond_atom_site_label_2
_geom_bond_distance
_geom_bond_site_symmetry_2
_geom_bond_publ_flag
Ni1 O3 2.046(5) . ?
Ni1 O3 2.046(5) 2_655 ?
Ni1 O2 2.070(5) 2_655 ?
Ni1 O2 2.070(5) . ?
Ni1 O1 2.096(5) 2_655 ?
Ni1 O1 2.096(5) . ?
Ni1 Ni2 2.9232(14) 2_655 ?
Ni1 Ni2 2.9232(14) . ?
Ni2 N1 1.823(6) . ?
Ni2 N2 1.832(7) . ?
Ni2 O2 1.858(5) . ?
Ni2 O1 1.858(5) . ?
O1 C1 1.344(9) . ?
C1 C2 1.390(11) . ?
C1 C6 1.418(11) . ?
C2 C3 1.361(11) . ?
C3 C4 1.390(12) . ?
C4 C5 1.362(13) . ?
C5 C6 1.415(11) . ?
C6 C7 1.427(11) . ?
C7 N1 1.309(10) . ?
N1 C8 1.472(11) . ?
C8 C9 1.464(13) . ?
C9 N2 1.477(10) . ?
N2 C10 1.282(10) . ?
C10 C11 1.463(11) . ?
C11 C16 1.407(11) . ?
C11 C12 1.413(11) . ?
C12 C13 1.370(12) . ?
C13 C14 1.387(13) . ?
C14 C15 1.373(12) . ?
C15 C16 1.412(10) . ?
C16 O2 1.340(9) . ?
Cl1 O4 1.410(9) 2 ?
Cl1 O4 1.410(9) . ?
Cl1 O5 1.418(8) . ?
Cl1 O5 1.418(8) 2 ?
Cl2 Cl2 0.562(7) 2_655 ?
Cl2 O6 1.274(15) 2_655 ?
Cl2 O8 1.304(4) 2_655 ?
Cl2 O8 1.3838 . ?
Cl2 O9 1.4065 . ?
Cl2 O7 1.4146 . ?
Cl2 O6 1.4147 . ?
Cl2 O7 1.466(17) 2_655 ?
Cl2 O9 1.957(7) 2_655 ?
O6 O7 0.25(2) 2_655 ?
O6 Cl2 1.274(9) 2_655 ?
O7 O6 0.250(17) 2_655 ?
O7 Cl2 1.466(9) 2_655 ?
O8 O8 0.50(2) 2_655 ?
O8 Cl2 1.304(5) 2_655 ?
O8 O9 1.832(6) 2_655 ?
O9 O8 1.832(18) 2_655 ?
O9 Cl2 1.957(7) 2_655 ?
